data_7241980
loop_
_publ_author_name
'Pandolfi, Lorenzo'
'Giunchi, Andrea'
'Salzillo, Tommaso'
'Brillante, Aldo'
'Della Valle, Raffaele G.'
'Venuti, Elisabetta'
'Grepioni, Fabrizia'
'D'Agostino, Simone'

_publ_section_title
;
 The impact of solid solution composition on kinetics and mechanism of [2
 + 2] photodimerization of cinnamic acid derivatives
;
_journal_issue 6
_journal_name_full CrystEngComm
_journal_page_first 1352
_journal_page_last 1359
_journal_paper_doi 10.1039/D0CE01718C
_journal_volume 23
_journal_year 2021
_chemical_formula_moiety 'Br0.25 Cl0.75, C9 H10 N O2'
_chemical_formula_sum 'C9 H11 Br0.25 Cl0.75 N O2'
_chemical_formula_weight 211.75
_space_group_crystal_system monoclinic
_space_group_IT_number 14
_space_group_name_Hall '-P 2ybc'
_space_group_name_H-M_alt 'P 1 21/c 1'
_atom_sites_solution_hydrogens geom
_atom_sites_solution_primary dual
_audit_creation_date 2020-06-10
_audit_creation_method
;
Olex2 1.2
(compiled 2018.05.29 svn.r3508 for OlexSys, GUI svn.r5506)
;
_audit_update_record
;
2020-10-16 deposited with the CCDC.	2020-12-23 downloaded from the CCDC.
;
_cell_angle_alpha 90
_cell_angle_beta 92.673(13)
_cell_angle_gamma 90
_cell_formula_units_Z 4
_cell_length_a 5.8421(7)
_cell_length_b 8.2764(14)
_cell_length_c 18.838(3)
_cell_measurement_reflns_used 951
_cell_measurement_temperature 300
_cell_measurement_theta_max 26.7830
_cell_measurement_theta_min 3.9900
_cell_volume 909.9(2)
_computing_cell_refinement 'CrysAlisPro 1.171.40.69a (Rigaku OD, 2020)'
_computing_data_collection 'CrysAlisPro 1.171.40.69a (Rigaku OD, 2020)'
_computing_data_reduction 'CrysAlisPro 1.171.40.69a (Rigaku OD, 2020)'
_computing_molecular_graphics 'Olex2 (Dolomanov et al., 2009)'
_computing_publication_material 'Olex2 (Dolomanov et al., 2009)'
_computing_structure_refinement 'ShelXL (Sheldrick, 2015)'
_computing_structure_solution 'ShelXT (Sheldrick, 2015)'
_diffrn_ambient_temperature 300
_diffrn_detector 'CCD plate'
_diffrn_detector_area_resol_mean 16.1340
_diffrn_detector_type Sapphire3
_diffrn_measured_fraction_theta_full 0.994
_diffrn_measured_fraction_theta_max 0.865
_diffrn_measurement_details
;
List of Runs (angles in degrees, time in seconds):

  # Type    Start    End  Width  t~exp~   \w     \q     \k     \f   Frames
#--------------------------------------------------------------------------
  1  \w    -48.00  -3.00   1.00   58.07    --  -16.44 -30.00-174.00   45
  2  \w    -38.00  12.00   1.00   58.07    --  -16.44 -77.00-120.00   50
  3  \w    -32.00   9.00   1.00   58.07    --  -16.44 -77.00  30.00   41
  4  \w    -54.00  24.00   1.00   58.07    --   17.92 -19.00  90.00   78
;
_diffrn_measurement_device 'four-circle diffractometer'
_diffrn_measurement_device_type 'Xcalibur, Sapphire3'
_diffrn_measurement_method '\w scans'
_diffrn_orient_matrix_type 'CrysAlisPro convention (1999,Acta A55,543-557)'
_diffrn_orient_matrix_UB_11 -0.0561830000
_diffrn_orient_matrix_UB_12 -0.0757462000
_diffrn_orient_matrix_UB_13 -0.0030523000
_diffrn_orient_matrix_UB_21 -0.1006637000
_diffrn_orient_matrix_UB_22 0.0389162000
_diffrn_orient_matrix_UB_23 -0.0138553000
_diffrn_orient_matrix_UB_31 0.0388063000
_diffrn_orient_matrix_UB_32 -0.0087726000
_diffrn_orient_matrix_UB_33 -0.0349328000
_diffrn_radiation_monochromator graphite
_diffrn_radiation_probe x-ray
_diffrn_radiation_type MoK\a
_diffrn_radiation_wavelength 0.71073
_diffrn_reflns_av_R_equivalents 0.0403
_diffrn_reflns_av_unetI/netI 0.0762
_diffrn_reflns_Laue_measured_fraction_full 0.994
_diffrn_reflns_Laue_measured_fraction_max 0.865
_diffrn_reflns_limit_h_max 5
_diffrn_reflns_limit_h_min -7
_diffrn_reflns_limit_k_max 11
_diffrn_reflns_limit_k_min -5
_diffrn_reflns_limit_l_max 24
_diffrn_reflns_limit_l_min -20
_diffrn_reflns_number 3786
_diffrn_reflns_point_group_measured_fraction_full 0.994
_diffrn_reflns_point_group_measured_fraction_max 0.865
_diffrn_reflns_theta_full 25.000
_diffrn_reflns_theta_max 28.859
_diffrn_reflns_theta_min 3.278
_diffrn_source 'fine-focus sealed X-ray tube'
_diffrn_source_type 'Enhance (Mo) X-ray Source'
_exptl_absorpt_coefficient_mu 1.408
_exptl_absorpt_correction_T_max 1.00000
_exptl_absorpt_correction_T_min 0.48333
_exptl_absorpt_correction_type multi-scan
_exptl_absorpt_process_details
;
CrysAlisPro 1.171.40.69a (Rigaku Oxford Diffraction, 2020)
Empirical absorption correction using spherical harmonics,
 implemented in SCALE3 ABSPACK scaling algorithm.
;
_exptl_crystal_colour 'clear light yellow'
_exptl_crystal_colour_lustre clear
_exptl_crystal_colour_modifier light
_exptl_crystal_colour_primary yellow
_exptl_crystal_density_diffrn 1.546
_exptl_crystal_description block
_exptl_crystal_F_000 438
_exptl_crystal_size_max 0.05
_exptl_crystal_size_mid 0.03
_exptl_crystal_size_min 0.01
_refine_diff_density_max 0.684
_refine_diff_density_min -0.676
_refine_diff_density_rms 0.119
_refine_ls_extinction_method none
_refine_ls_goodness_of_fit_ref 1.089
_refine_ls_hydrogen_treatment constr
_refine_ls_matrix_type full
_refine_ls_number_parameters 129
_refine_ls_number_reflns 2061
_refine_ls_number_restraints 81
_refine_ls_restrained_S_all 1.069
_refine_ls_R_factor_all 0.1398
_refine_ls_R_factor_gt 0.0898
_refine_ls_shift/su_max 0.000
_refine_ls_shift/su_mean 0.000
_refine_ls_structure_factor_coef Fsqd
_refine_ls_weighting_details 'w=1/[\s^2^(Fo^2^)+(0.1230P)^2^+0.1017P] where P=(Fo^2^+2Fc^2^)/3'
_refine_ls_weighting_scheme calc
_refine_ls_wR_factor_gt 0.2217
_refine_ls_wR_factor_ref 0.2608
_reflns_Friedel_coverage 0.000
_reflns_number_gt 1177
_reflns_number_total 2061
_reflns_threshold_expression 'I > 2\s(I)'
_cod_data_source_file d0ce01718c2.cif
_cod_data_source_block '[12H2]Br05Cl15'
_cod_depositor_comments 'Adding full bibliography for 7241976--7241984.cif.'
_cod_database_code 7241980
_shelx_shelxl_version_number 2016/6
_shelx_space_group_comment
;
The symmetry employed for this shelxl refinement is uniquely defined
by the following loop, which should always be used as a source of
symmetry information in preference to the above space-group names.
They are only intended as comments.
;
_reflns_odcompleteness_completeness 98.85
_reflns_odcompleteness_iscentric 1
_reflns_odcompleteness_theta 26.32
_olex2_refinement_description
;
1. Fixed Uiso
 At 1.2 times of:
  All C(H) groups, All N(H,H,H) groups
 At 1.5 times of:
  All O(H) groups
2. Rigid body (RIGU) restrains
 O1, C9, C8, O2, C7, H8, C4, H7, C5, C3, H5, C6, C2, H3, C1, H6, H2, N1, H1A,
 H1B, H1C
 with sigma for 1-2 distances of 0.004 and sigma for 1-3 distances of 0.004
3. Others
 Fixed Sof: Br1(0.25) Cl1(0.75)
4.a Ternary CH refined with riding coordinates:
 C7(H7), C8(H8)
4.b Aromatic/amide H refined with riding coordinates:
 C5(H5), C6(H6), C2(H2), C3(H3)
4.c Idealised Me refined as rotating group:
 N1(H1A,H1B,H1C)
4.d Idealised tetrahedral OH refined as rotating group:
 O2(H2A)
;
_olex2_submission_special_instructions 'No special instructions were received'
_oxdiff_exptl_absorpt_empirical_details
;
Empirical correction (ABSPACK) includes:
- Absorption correction using spherical harmonics
- Frame scaling
;
_oxdiff_exptl_absorpt_empirical_full_max 1.586
_oxdiff_exptl_absorpt_empirical_full_min 0.627

loop_
_space_group_symop_operation_xyz
'x, y, z'
'-x, y+1/2, -z+1/2'
'-x, -y, -z'
'x, -y-1/2, z-1/2'

loop_
_atom_site_label
_atom_site_type_symbol
_atom_site_fract_x
_atom_site_fract_y
_atom_site_fract_z
_atom_site_U_iso_or_equiv
_atom_site_adp_type
_atom_site_occupancy
_atom_site_site_symmetry_order
_atom_site_calc_flag
_atom_site_refinement_flags_posn
_atom_site_refinement_flags_adp
_atom_site_refinement_flags_occupancy
_atom_site_disorder_assembly
_atom_site_disorder_group
Br1 Br -0.0970(12) 0.2526(10) 0.7344(5) 0.067(3) Uani 0.25 1 d . . P . .
O1 O 0.4190(7) 0.0778(5) 0.64871(18) 0.0646(12) Uani 1 1 d . U . . .
N1 N 0.5940(7) 0.5953(5) 0.2804(2) 0.0526(12) Uani 1 1 d . U . . .
H1A H 0.582204 0.537046 0.240627 0.063 Uiso 1 1 calc GR U . . .
H1B H 0.728211 0.646300 0.282768 0.063 Uiso 1 1 calc GR U . . .
H1C H 0.480992 0.667382 0.280274 0.063 Uiso 1 1 calc GR U . . .
C1 C 0.5784(8) 0.4878(7) 0.3422(3) 0.0470(12) Uani 1 1 d . U . . .
C5 C 0.3771(9) 0.2809(6) 0.3997(3) 0.0520(13) Uani 1 1 d . U . . .
H5 H 0.246535 0.217325 0.402308 0.062 Uiso 1 1 calc R U . . .
C6 C 0.3876(9) 0.3933(6) 0.3465(3) 0.0533(13) Uani 1 1 d . U . . .
H6 H 0.265417 0.405245 0.313528 0.064 Uiso 1 1 calc R U . . .
C2 C 0.7568(9) 0.4785(7) 0.3925(3) 0.0570(14) Uani 1 1 d . U . . .
H2 H 0.882537 0.547076 0.390588 0.068 Uiso 1 1 calc R U . . .
C4 C 0.5563(9) 0.2596(7) 0.4497(3) 0.0519(14) Uani 1 1 d . U . . .
C7 C 0.5665(8) 0.1270(7) 0.5033(3) 0.0516(13) Uani 1 1 d . U . . .
H7 H 0.651851 0.162218 0.546528 0.062 Uiso 1 1 calc R U . . .
C8 C 0.3395(8) 0.0414(7) 0.5225(3) 0.0532(14) Uani 1 1 d . U . . .
H8 H 0.210280 0.078244 0.491632 0.064 Uiso 1 1 calc R U . . .
O2 O 0.0629(7) 0.0308(10) 0.6076(2) 0.129(3) Uani 1 1 d . U . . .
H2A H 0.023466 0.078319 0.643180 0.193 Uiso 1 1 calc GR . . . .
C9 C 0.2858(9) 0.0549(7) 0.5997(3) 0.0580(15) Uani 1 1 d . U . . .
C3 C 0.7441(9) 0.3645(8) 0.4460(3) 0.0620(16) Uani 1 1 d . U . . .
H3 H 0.863187 0.357221 0.480334 0.074 Uiso 1 1 calc R U . . .
Cl1 Cl -0.0950(11) 0.2400(7) 0.7297(4) 0.060(2) Uani 0.75 1 d . . P . .

loop_
_atom_site_aniso_label
_atom_site_aniso_U_11
_atom_site_aniso_U_22
_atom_site_aniso_U_33
_atom_site_aniso_U_23
_atom_site_aniso_U_13
_atom_site_aniso_U_12
Br1 0.014(2) 0.126(6) 0.060(3) 0.000(3) -0.0010(18) 0.002(2)
O1 0.041(2) 0.097(3) 0.056(2) -0.010(2) -0.0010(16) -0.007(2)
N1 0.036(2) 0.065(3) 0.057(2) 0.004(2) 0.0027(18) 0.0000(19)
C1 0.031(2) 0.054(3) 0.055(3) 0.000(2) 0.0021(19) -0.001(2)
C5 0.031(3) 0.061(4) 0.064(3) 0.003(2) -0.002(2) -0.014(2)
C6 0.031(3) 0.068(4) 0.059(3) 0.007(2) -0.005(2) -0.006(2)
C2 0.035(3) 0.072(4) 0.064(3) 0.009(3) -0.004(2) -0.013(3)
C4 0.031(3) 0.070(4) 0.055(3) 0.008(2) 0.001(2) -0.005(2)
C7 0.032(3) 0.071(4) 0.052(3) 0.001(2) -0.0009(19) -0.005(2)
C8 0.029(3) 0.074(4) 0.057(3) 0.005(3) -0.002(2) -0.005(2)
O2 0.042(3) 0.275(8) 0.070(3) -0.046(4) 0.016(2) -0.056(4)
C9 0.033(3) 0.079(4) 0.063(3) -0.009(3) 0.003(2) -0.010(3)
C3 0.033(3) 0.084(4) 0.068(3) 0.013(3) -0.014(2) -0.015(3)
Cl1 0.036(3) 0.0457(17) 0.098(5) 0.018(2) 0.010(2) 0.0019(15)

loop_
_atom_type_symbol
_atom_type_description
_atom_type_scat_dispersion_real
_atom_type_scat_dispersion_imag
_atom_type_scat_source
C C 0.0033 0.0016 'International Tables Vol C Tables 4.2.6.8 and 6.1.1.4'
H H 0.0000 0.0000 'International Tables Vol C Tables 4.2.6.8 and 6.1.1.4'
N N 0.0061 0.0033 'International Tables Vol C Tables 4.2.6.8 and 6.1.1.4'
O O 0.0106 0.0060 'International Tables Vol C Tables 4.2.6.8 and 6.1.1.4'
Br Br -0.2901 2.4595 'International Tables Vol C Tables 4.2.6.8 and 6.1.1.4'
Cl Cl 0.1484 0.1585 'International Tables Vol C Tables 4.2.6.8 and 6.1.1.4'

loop_
_geom_angle_atom_site_label_1
_geom_angle_atom_site_label_2
_geom_angle_atom_site_label_3
_geom_angle
_geom_angle_site_symmetry_1
_geom_angle_site_symmetry_3
_geom_angle_publ_flag
H1A N1 H1B 109.5 . . ?
H1A N1 H1C 109.5 . . ?
H1B N1 H1C 109.5 . . ?
C1 N1 H1A 109.5 . . ?
C1 N1 H1B 109.5 . . ?
C1 N1 H1C 109.5 . . ?
C6 C1 N1 118.3(4) . . ?
C6 C1 C2 121.3(5) . . ?
C2 C1 N1 120.3(5) . . ?
C6 C5 H5 119.2 . . ?
C6 C5 C4 121.7(5) . . ?
C4 C5 H5 119.2 . . ?
C1 C6 C5 119.8(5) . . ?
C1 C6 H6 120.1 . . ?
C5 C6 H6 120.1 . . ?
C1 C2 H2 120.9 . . ?
C1 C2 C3 118.3(5) . . ?
C3 C2 H2 120.9 . . ?
C5 C4 C7 124.0(5) . . ?
C5 C4 C3 117.0(5) . . ?
C3 C4 C7 118.9(5) . . ?
C4 C7 H7 110.3 . . ?
C4 C7 C8 116.4(4) . 3_656 ?
C4 C7 C8 119.0(4) . . ?
C8 C7 H7 110.3 3_656 . ?
C8 C7 H7 110.3 . . ?
C8 C7 C8 89.0(4) . 3_656 ?
C7 C8 C7 91.0(4) . 3_656 ?
C7 C8 H8 111.1 3_656 . ?
C7 C8 H8 111.1 . . ?
C9 C8 C7 114.1(4) . . ?
C9 C8 C7 116.9(4) . 3_656 ?
C9 C8 H8 111.1 . . ?
C9 O2 H2A 109.5 . . ?
O1 C9 C8 126.9(5) . . ?
O1 C9 O2 122.8(5) . . ?
O2 C9 C8 110.2(5) . . ?
C2 C3 C4 121.8(5) . . ?
C2 C3 H3 119.1 . . ?
C4 C3 H3 119.1 . . ?

loop_
_geom_bond_atom_site_label_1
_geom_bond_atom_site_label_2
_geom_bond_distance
_geom_bond_site_symmetry_2
_geom_bond_publ_flag
O1 C9 1.195(6) . ?
N1 H1A 0.8900 . ?
N1 H1B 0.8900 . ?
N1 H1C 0.8900 . ?
N1 C1 1.472(6) . ?
C1 C6 1.367(7) . ?
C1 C2 1.378(6) . ?
C5 H5 0.9300 . ?
C5 C6 1.370(7) . ?
C5 C4 1.386(7) . ?
C6 H6 0.9300 . ?
C2 H2 0.9300 . ?
C2 C3 1.385(8) . ?
C4 C7 1.490(7) . ?
C4 C3 1.403(7) . ?
C7 H7 0.9800 . ?
C7 C8 1.583(7) 3_656 ?
C7 C8 1.561(7) . ?
C8 H8 0.9800 . ?
C8 C9 1.505(8) . ?
O2 H2A 0.8200 . ?
O2 C9 1.332(6) . ?
C3 H3 0.9300 . ?
